data_4121417
loop_
_publ_author_name
'Wu, Hao'
'Haeffner, Fredrik'
'Hoveyda, Amir H.'

_publ_section_title
;
 An efficient, practical, and enantioselective method for synthesis of
 homoallenylamides catalyzed by an aminoalcohol-derived, boron-based
 catalyst.
;
_journal_issue 10
_journal_name_full 'Journal of the American Chemical Society'
_journal_page_first 3780
_journal_page_last 3783
_journal_paper_doi 10.1021/ja500374p
_journal_volume 136
_journal_year 2014
_chemical_absolute_configuration ad
_chemical_formula_moiety 'C15 H18 Cl N O2'
_chemical_formula_sum 'C15 H18 Cl N O2'
_chemical_formula_weight 279.75
_chemical_name_systematic
;
 ?
;
_space_group_crystal_system monoclinic
_space_group_IT_number 4
_space_group_name_Hall 'P 2yb'
_space_group_name_H-M_alt 'P 1 21 1'
_symmetry_space_group_name_Hall 'P 2yb'
_symmetry_space_group_name_H-M 'P 1 21 1'
_atom_sites_solution_hydrogens mixed
_atom_sites_solution_primary direct
_atom_sites_solution_secondary difmap
_audit_creation_method SHELXL-2013
_cell_angle_alpha 90
_cell_angle_beta 92.917(3)
_cell_angle_gamma 90
_cell_formula_units_Z 4
_cell_length_a 10.1012(4)
_cell_length_b 9.8645(4)
_cell_length_c 14.7218(6)
_cell_measurement_reflns_used 4243
_cell_measurement_temperature 100(2)
_cell_measurement_theta_max 66.64
_cell_measurement_theta_min 5.40
_cell_volume 1465.03(10)
_computing_cell_refinement 'SAINT (Bruker, 2013)'
_computing_data_collection 'APEX2 (Bruker, 2013)'
_computing_data_reduction 'SAINT (Bruker, 2013)'
_computing_molecular_graphics 'Bruker SHELXTL'
_computing_publication_material 'Bruker SHELXTL'
_computing_structure_refinement 'SHELXL-2013 (Sheldrick, 2013)'
_computing_structure_solution 'SHELXL-2013 (Sheldrick, 2013)'
_diffrn_ambient_temperature 100(2)
_diffrn_measured_fraction_theta_full 0.983
_diffrn_measured_fraction_theta_max 0.980
_diffrn_measurement_device_type 'Bruker Kappa DUO CCD diffractometer'
_diffrn_measurement_method '\f and \w scans'
_diffrn_radiation_monochromator mirrors
_diffrn_radiation_type CuK\a
_diffrn_radiation_wavelength 1.54178
_diffrn_reflns_av_R_equivalents 0.0861
_diffrn_reflns_av_unetI/netI 0.1011
_diffrn_reflns_Laue_measured_fraction_full 0.983
_diffrn_reflns_Laue_measured_fraction_max 0.980
_diffrn_reflns_limit_h_max 8
_diffrn_reflns_limit_h_min -11
_diffrn_reflns_limit_k_max 11
_diffrn_reflns_limit_k_min -11
_diffrn_reflns_limit_l_max 17
_diffrn_reflns_limit_l_min -17
_diffrn_reflns_number 13797
_diffrn_reflns_point_group_measured_fraction_full 0.949
_diffrn_reflns_point_group_measured_fraction_max 0.944
_diffrn_reflns_theta_full 66.000
_diffrn_reflns_theta_max 66.297
_diffrn_reflns_theta_min 5.400
_diffrn_source 'microfocus sealed tube'
_diffrn_source_type 'Incoatec I\uS'
_exptl_absorpt_coefficient_mu 2.288
_exptl_absorpt_correction_T_max 0.7452
_exptl_absorpt_correction_T_min 0.6101
_exptl_absorpt_correction_type multi-scan
_exptl_absorpt_process_details
;
Sheldrick, G.M. (2013). SADABS. Bruker AXS Inc. Madison, WI USA.
;
_exptl_crystal_colour colorless
_exptl_crystal_density_diffrn 1.268
_exptl_crystal_density_meas ?
_exptl_crystal_density_method none
_exptl_crystal_description needle
_exptl_crystal_F_000 592
_exptl_crystal_size_max 0.560
_exptl_crystal_size_mid 0.050
_exptl_crystal_size_min 0.020
_refine_diff_density_max 0.331
_refine_diff_density_min -0.415
_refine_diff_density_rms 0.081
_refine_ls_abs_structure_details
;
 Flack x determined using 1388 quotients [(I+)-(I-)]/[(I+)+(I-)]
 (Parsons and Flack (2004), Acta Cryst. A60, s61).
;
_refine_ls_abs_structure_Flack 0.066(17)
_refine_ls_extinction_coef na
_refine_ls_extinction_method none
_refine_ls_goodness_of_fit_ref 1.030
_refine_ls_hydrogen_treatment mixed
_refine_ls_matrix_type full
_refine_ls_number_parameters 367
_refine_ls_number_reflns 4861
_refine_ls_number_restraints 99
_refine_ls_restrained_S_all 1.021
_refine_ls_R_factor_all 0.0787
_refine_ls_R_factor_gt 0.0597
_refine_ls_shift/su_max 0.000
_refine_ls_shift/su_mean 0.000
_refine_ls_structure_factor_coef Fsqd
_refine_ls_weighting_details
;
 w=1/[\s^2^(Fo^2^)+(0.0713P)^2^]
 where P=(Fo^2^+2Fc^2^)/3
;
_refine_ls_weighting_scheme calc
_refine_ls_wR_factor_gt 0.1402
_refine_ls_wR_factor_ref 0.1505
_reflns_Friedel_coverage 0.812
_reflns_Friedel_fraction_full 0.880
_reflns_Friedel_fraction_max 0.904
_reflns_number_gt 3795
_reflns_number_total 4861
_reflns_threshold_expression 'I > 2\s(I)'
_cod_data_source_file ja500374p_si_001.cif
_cod_data_source_block C15H18ClNO2
_cod_depositor_comments
;
The following automatic conversions were performed:

'_exptl_crystal_density_meas' value 'not measured' was changed to '?'
- the value is perceived as not measured.

Automatic conversion script
Id: cif_fix_values 3008 2015-01-20 13:52:24Z robertas 
;
_cod_database_code 4121417
_shelx_space_group_comment
;
The symmetry employed for this shelxl refinement is uniquely defined
by the following loop, which should always be used as a source of
symmetry information in preference to the above space-group names.
They are only intended as comments.
;
_shelx_estimated_absorpt_t_min 0.361
_shelx_estimated_absorpt_t_max 0.956
_shelxl_version_number 2013-2

loop_
_space_group_symop_operation_xyz
'x, y, z'
'-x, y+1/2, -z'

loop_
_atom_site_label
_atom_site_type_symbol
_atom_site_fract_x
_atom_site_fract_y
_atom_site_fract_z
_atom_site_U_iso_or_equiv
_atom_site_adp_type
_atom_site_occupancy
_atom_site_site_symmetry_order
_atom_site_calc_flag
_atom_site_refinement_flags_posn
_atom_site_refinement_flags_adp
Cl1 Cl 1.00841(14) 0.50566(16) 0.07387(10) 0.0259(4) Uani 1 1 d . U
O1 O 1.0734(3) 0.5098(5) 0.3865(3) 0.0224(10) Uani 1 1 d . U
O2 O 0.9256(3) 0.4423(5) 0.4895(3) 0.0204(10) Uani 1 1 d . U
N1 N 0.8545(4) 0.4821(5) 0.3480(3) 0.0191(12) Uani 1 1 d D U
H1N H 0.779(4) 0.458(6) 0.371(4) 0.023 Uiso 1 1 d D U
C1 C 0.8914(5) 0.3878(6) 0.1065(4) 0.0192(13) Uani 1 1 d . U
C2 C 0.8598(6) 0.2837(7) 0.0456(4) 0.0248(15) Uani 1 1 d . U
H2 H 0.9016 0.2786 -0.0107 0.030 Uiso 1 1 calc R U
C3 C 0.7670(6) 0.1873(7) 0.0675(5) 0.0287(15) Uani 1 1 d . U
H3 H 0.7436 0.1162 0.0262 0.034 Uiso 1 1 calc R U
C4 C 0.7092(6) 0.1961(7) 0.1500(4) 0.0263(15) Uani 1 1 d . U
H4 H 0.6459 0.1300 0.1656 0.032 Uiso 1 1 calc R U
C5 C 0.7420(6) 0.3005(7) 0.2108(4) 0.0226(14) Uani 1 1 d . U
H5 H 0.7007 0.3042 0.2673 0.027 Uiso 1 1 calc R U
C6 C 0.8340(5) 0.3994(6) 0.1903(4) 0.0192(13) Uani 1 1 d . U
C7 C 0.8633(5) 0.5177(7) 0.2528(4) 0.0179(12) Uani 1 1 d D U
H7 H 0.955(3) 0.553(6) 0.248(4) 0.022 Uiso 1 1 d D U
C8 C 0.7693(6) 0.6338(7) 0.2270(4) 0.0219(14) Uani 1 1 d . U
H8 H 0.6798 0.6261 0.2434 0.026 Uiso 1 1 calc R U
C9 C 0.8031(6) 0.7431(7) 0.1839(4) 0.0248(14) Uani 1 1 d . U
C10 C 0.8374(7) 0.8495(8) 0.1400(5) 0.0352(17) Uani 1 1 d D U
H10A H 0.833(7) 0.857(8) 0.075(2) 0.042 Uiso 1 1 d D U
H10B H 0.866(6) 0.932(5) 0.170(4) 0.042 Uiso 1 1 d D U
C11 C 0.9615(5) 0.4812(6) 0.4072(4) 0.0175(14) Uani 1 1 d . U
C12 C 1.0232(5) 0.4324(7) 0.5678(4) 0.0185(13) Uani 1 1 d . U
C13 C 0.9393(5) 0.3739(7) 0.6408(4) 0.0231(15) Uani 1 1 d . U
H13A H 0.9073 0.2839 0.6220 0.035 Uiso 1 1 calc R U
H13B H 0.8636 0.4337 0.6496 0.035 Uiso 1 1 calc R U
H13C H 0.9929 0.3663 0.6979 0.035 Uiso 1 1 calc R U
C14 C 1.0740(6) 0.5723(7) 0.5944(4) 0.0265(15) Uani 1 1 d . U
H14A H 1.1275 0.6081 0.5462 0.040 Uiso 1 1 calc R U
H14B H 1.1287 0.5662 0.6512 0.040 Uiso 1 1 calc R U
H14C H 0.9988 0.6328 0.6031 0.040 Uiso 1 1 calc R U
C15 C 1.1344(5) 0.3355(7) 0.5479(4) 0.0226(14) Uani 1 1 d . U
H15A H 1.1878 0.3740 0.5005 0.034 Uiso 1 1 calc R U
H15B H 1.0969 0.2486 0.5269 0.034 Uiso 1 1 calc R U
H15C H 1.1906 0.3211 0.6033 0.034 Uiso 1 1 calc R U
Cl2 Cl 0.48125(16) 0.4568(2) 0.07174(11) 0.0398(5) Uani 1 1 d . U
O3 O 0.5729(3) 0.4647(5) 0.3847(3) 0.0237(11) Uani 1 1 d . U
O4 O 0.4289(3) 0.5127(5) 0.4951(3) 0.0178(9) Uani 1 1 d . U
N2 N 0.3528(4) 0.4943(6) 0.3521(3) 0.0182(11) Uani 1 1 d D U
H2N H 0.278(4) 0.508(7) 0.377(4) 0.022 Uiso 1 1 d D U
C16 C 0.3671(7) 0.3490(7) 0.1193(5) 0.0320(15) Uani 1 1 d . U
C17 C 0.3278(9) 0.2347(8) 0.0713(6) 0.047(2) Uani 1 1 d . U
H17 H 0.3657 0.2137 0.0153 0.057 Uiso 1 1 calc R U
C18 C 0.2318(9) 0.1504(8) 0.1060(6) 0.052(2) Uani 1 1 d . U
H18 H 0.2030 0.0721 0.0730 0.062 Uiso 1 1 calc R U
C19 C 0.1787(8) 0.1803(8) 0.1879(6) 0.0448(19) Uani 1 1 d . U
H19 H 0.1131 0.1229 0.2114 0.054 Uiso 1 1 calc R U
C20 C 0.2214(7) 0.2946(7) 0.2361(5) 0.0306(16) Uani 1 1 d . U
H20 H 0.1840 0.3145 0.2925 0.037 Uiso 1 1 calc R U
C21 C 0.3169(6) 0.3802(7) 0.2039(4) 0.0235(14) Uani 1 1 d . U
C22 C 0.3628(5) 0.5057(7) 0.2544(4) 0.0212(13) Uani 1 1 d D U
H22 H 0.459(3) 0.517(6) 0.244(4) 0.025 Uiso 1 1 d D U
C23 C 0.2849(6) 0.6299(7) 0.2201(4) 0.0218(15) Uani 1 1 d . U
H23 H 0.1922 0.6329 0.2280 0.026 Uiso 1 1 calc R U
C24 C 0.3397(6) 0.7304(7) 0.1811(4) 0.0265(15) Uani 1 1 d . U
C25 C 0.3977(9) 0.8306(9) 0.1417(6) 0.050(2) Uani 1 1 d D U
H25A H 0.385(7) 0.826(9) 0.076(2) 0.060 Uiso 1 1 d D U
H25B H 0.429(7) 0.906(6) 0.176(5) 0.060 Uiso 1 1 d D U
C26 C 0.4618(5) 0.4885(6) 0.4089(4) 0.0164(13) Uani 1 1 d . U
C27 C 0.5286(5) 0.5079(7) 0.5719(4) 0.0190(13) Uani 1 1 d . U
C28 C 0.5781(6) 0.3652(7) 0.5852(4) 0.0245(14) Uani 1 1 d . U
H28A H 0.6283 0.3383 0.5329 0.037 Uiso 1 1 calc R U
H28B H 0.5027 0.3039 0.5907 0.037 Uiso 1 1 calc R U
H28C H 0.6358 0.3605 0.6407 0.037 Uiso 1 1 calc R U
C29 C 0.4488(6) 0.5549(8) 0.6502(4) 0.0326(17) Uani 1 1 d . U
H29A H 0.4175 0.6477 0.6386 0.049 Uiso 1 1 calc R U
H29B H 0.5046 0.5528 0.7066 0.049 Uiso 1 1 calc R U
H29C H 0.3725 0.4947 0.6560 0.049 Uiso 1 1 calc R U
C30 C 0.6390(6) 0.6102(7) 0.5573(4) 0.0235(15) Uani 1 1 d . U
H30A H 0.6006 0.7008 0.5487 0.035 Uiso 1 1 calc R U
H30B H 0.6861 0.5848 0.5033 0.035 Uiso 1 1 calc R U
H30C H 0.7012 0.6106 0.6107 0.035 Uiso 1 1 calc R U

loop_
_atom_site_aniso_label
_atom_site_aniso_U_11
_atom_site_aniso_U_22
_atom_site_aniso_U_33
_atom_site_aniso_U_23
_atom_site_aniso_U_13
_atom_site_aniso_U_12
Cl1 0.0267(7) 0.0289(9) 0.0230(8) 0.0009(8) 0.0090(6) -0.0046(7)
O1 0.0108(18) 0.030(3) 0.027(2) 0.002(2) 0.0026(15) -0.002(2)
O2 0.0135(18) 0.034(3) 0.014(2) 0.001(2) 0.0015(15) 0.0021(19)
N1 0.010(2) 0.032(4) 0.015(3) 0.002(2) 0.0011(17) -0.001(2)
C1 0.020(3) 0.014(3) 0.024(3) 0.005(3) 0.004(2) 0.001(2)
C2 0.029(3) 0.026(4) 0.020(4) -0.006(3) 0.011(3) 0.000(3)
C3 0.034(4) 0.022(4) 0.030(4) -0.005(3) 0.000(3) -0.002(3)
C4 0.028(3) 0.023(3) 0.028(4) 0.001(3) 0.007(3) -0.005(3)
C5 0.023(3) 0.025(4) 0.020(4) 0.001(3) 0.007(3) 0.000(3)
C6 0.019(3) 0.017(3) 0.022(3) 0.004(3) 0.003(2) 0.002(2)
C7 0.016(3) 0.023(3) 0.015(3) 0.002(3) 0.004(2) 0.000(3)
C8 0.021(3) 0.022(3) 0.023(4) -0.003(3) 0.003(3) 0.002(3)
C9 0.030(3) 0.026(4) 0.018(3) -0.005(3) -0.004(3) 0.005(3)
C10 0.050(4) 0.022(4) 0.033(4) 0.008(4) -0.007(3) 0.001(3)
C11 0.018(3) 0.016(4) 0.019(3) -0.002(3) 0.005(2) 0.005(2)
C12 0.015(3) 0.025(4) 0.016(3) 0.001(3) -0.001(2) 0.000(3)
C13 0.022(3) 0.035(4) 0.013(3) 0.005(3) 0.002(2) 0.007(3)
C14 0.025(3) 0.028(4) 0.027(4) -0.002(3) -0.002(3) -0.002(3)
C15 0.016(3) 0.026(4) 0.026(4) 0.005(3) -0.001(2) 0.005(3)
Cl2 0.0416(9) 0.0580(13) 0.0205(9) -0.0014(8) 0.0104(7) 0.0161(9)
O3 0.0112(18) 0.041(3) 0.019(2) -0.004(2) 0.0029(15) 0.0005(18)
O4 0.0130(17) 0.027(2) 0.013(2) -0.002(2) -0.0002(14) 0.0032(18)
N2 0.010(2) 0.031(3) 0.014(2) 0.001(2) 0.0012(17) 0.003(2)
C16 0.041(4) 0.029(4) 0.025(4) -0.002(3) 0.000(3) 0.015(3)
C17 0.068(5) 0.036(5) 0.036(5) -0.011(4) -0.010(4) 0.017(4)
C18 0.080(6) 0.027(4) 0.044(5) -0.013(4) -0.029(4) 0.010(4)
C19 0.062(5) 0.025(4) 0.046(5) 0.003(4) -0.018(4) -0.003(4)
C20 0.037(4) 0.031(4) 0.024(4) -0.004(3) -0.005(3) -0.004(3)
C21 0.026(3) 0.024(3) 0.020(3) 0.000(3) -0.006(3) 0.009(3)
C22 0.016(3) 0.033(4) 0.015(3) -0.004(3) 0.003(2) -0.001(3)
C23 0.024(3) 0.025(4) 0.017(3) 0.000(3) 0.001(3) 0.001(3)
C24 0.041(4) 0.023(4) 0.016(3) -0.005(3) 0.004(3) -0.003(3)
C25 0.083(6) 0.039(5) 0.029(5) -0.003(4) 0.007(4) -0.022(4)
C26 0.014(3) 0.020(4) 0.015(3) 0.000(3) 0.002(2) 0.000(2)
C27 0.016(3) 0.026(3) 0.015(3) -0.003(3) 0.000(2) -0.002(3)
C28 0.026(3) 0.024(4) 0.023(4) 0.009(3) -0.002(3) -0.002(3)
C29 0.026(3) 0.050(5) 0.022(4) -0.008(3) 0.000(3) 0.004(3)
C30 0.020(3) 0.024(4) 0.026(4) -0.004(3) -0.007(3) 0.000(3)

loop_
_atom_type_symbol
_atom_type_description
_atom_type_scat_dispersion_real
_atom_type_scat_dispersion_imag
_atom_type_scat_source
C C 0.0181 0.0091 'International Tables Vol C Tables 4.2.6.8 and 6.1.1.4'
H H 0.0000 0.0000 'International Tables Vol C Tables 4.2.6.8 and 6.1.1.4'
N N 0.0311 0.0180 'International Tables Vol C Tables 4.2.6.8 and 6.1.1.4'
O O 0.0492 0.0322 'International Tables Vol C Tables 4.2.6.8 and 6.1.1.4'
Cl Cl 0.3639 0.7018 'International Tables Vol C Tables 4.2.6.8 and 6.1.1.4'

loop_
_geom_angle_atom_site_label_1
_geom_angle_atom_site_label_2
_geom_angle_atom_site_label_3
_geom_angle
C11 O2 C12 121.6(4)
C11 N1 C7 122.5(4)
C11 N1 H1N 115(4)
C7 N1 H1N 122(4)
C2 C1 C6 122.6(5)
C2 C1 Cl1 116.9(4)
C6 C1 Cl1 120.5(5)
C3 C2 C1 119.6(5)
C3 C2 H2 120.2
C1 C2 H2 120.2
C4 C3 C2 119.0(6)
C4 C3 H3 120.5
C2 C3 H3 120.5
C3 C4 C5 121.1(6)
C3 C4 H4 119.5
C5 C4 H4 119.5
C6 C5 C4 121.2(6)
C6 C5 H5 119.4
C4 C5 H5 119.4
C5 C6 C1 116.6(6)
C5 C6 C7 121.5(5)
C1 C6 C7 121.8(5)
N1 C7 C6 112.5(5)
N1 C7 C8 110.8(5)
C6 C7 C8 109.2(5)
N1 C7 H7 105(3)
C6 C7 H7 113(3)
C8 C7 H7 107(4)
C9 C8 C7 124.5(6)
C9 C8 H8 117.7
C7 C8 H8 117.7
C10 C9 C8 178.9(7)
C9 C10 H10A 124(5)
C9 C10 H10B 123(4)
H10A C10 H10B 113(6)
O1 C11 O2 126.2(5)
O1 C11 N1 123.9(5)
O2 C11 N1 109.9(4)
O2 C12 C13 101.7(4)
O2 C12 C15 111.1(5)
C13 C12 C15 110.1(5)
O2 C12 C14 110.1(5)
C13 C12 C14 111.0(5)
C15 C12 C14 112.3(5)
C12 C13 H13A 109.5
C12 C13 H13B 109.5
H13A C13 H13B 109.5
C12 C13 H13C 109.5
H13A C13 H13C 109.5
H13B C13 H13C 109.5
C12 C14 H14A 109.5
C12 C14 H14B 109.5
H14A C14 H14B 109.5
C12 C14 H14C 109.5
H14A C14 H14C 109.5
H14B C14 H14C 109.5
C12 C15 H15A 109.5
C12 C15 H15B 109.5
H15A C15 H15B 109.5
C12 C15 H15C 109.5
H15A C15 H15C 109.5
H15B C15 H15C 109.5
C26 O4 C27 121.6(4)
C26 N2 C22 121.5(4)
C26 N2 H2N 117(4)
C22 N2 H2N 121(4)
C17 C16 C21 121.8(7)
C17 C16 Cl2 118.3(6)
C21 C16 Cl2 119.9(6)
C16 C17 C18 119.2(7)
C16 C17 H17 120.4
C18 C17 H17 120.4
C19 C18 C17 120.2(8)
C19 C18 H18 119.9
C17 C18 H18 119.9
C18 C19 C20 119.8(8)
C18 C19 H19 120.1
C20 C19 H19 120.1
C21 C20 C19 121.6(7)
C21 C20 H20 119.2
C19 C20 H20 119.2
C20 C21 C16 117.4(6)
C20 C21 C22 122.4(6)
C16 C21 C22 120.2(6)
N2 C22 C21 113.0(5)
N2 C22 C23 109.2(5)
C21 C22 C23 110.9(5)
N2 C22 H22 106(4)
C21 C22 H22 107(4)
C23 C22 H22 111(4)
C24 C23 C22 122.7(6)
C24 C23 H23 118.7
C22 C23 H23 118.7
C23 C24 C25 178.7(8)
C24 C25 H25A 112(5)
C24 C25 H25B 120(5)
H25A C25 H25B 127(7)
O3 C26 O4 125.7(5)
O3 C26 N2 124.2(5)
O4 C26 N2 110.1(4)
O4 C27 C28 109.9(5)
O4 C27 C29 101.8(4)
C28 C27 C29 112.0(6)
O4 C27 C30 110.3(5)
C28 C27 C30 113.3(5)
C29 C27 C30 109.0(6)
C27 C28 H28A 109.5
C27 C28 H28B 109.5
H28A C28 H28B 109.5
C27 C28 H28C 109.5
H28A C28 H28C 109.5
H28B C28 H28C 109.5
C27 C29 H29A 109.5
C27 C29 H29B 109.5
H29A C29 H29B 109.5
C27 C29 H29C 109.5
H29A C29 H29C 109.5
H29B C29 H29C 109.5
C27 C30 H30A 109.5
C27 C30 H30B 109.5
H30A C30 H30B 109.5
C27 C30 H30C 109.5
H30A C30 H30C 109.5
H30B C30 H30C 109.5

loop_
_geom_bond_atom_site_label_1
_geom_bond_atom_site_label_2
_geom_bond_distance
Cl1 C1 1.743(6)
O1 C11 1.218(6)
O2 C11 1.338(7)
O2 C12 1.482(7)
N1 C11 1.353(7)
N1 C7 1.451(7)
N1 H1N 0.88(3)
C1 C2 1.389(9)
C1 C6 1.395(8)
C2 C3 1.385(9)
C2 H2 0.9500
C3 C4 1.377(8)
C3 H3 0.9500
C4 C5 1.393(9)
C4 H4 0.9500
C5 C6 1.392(8)
C5 H5 0.9500
C6 C7 1.507(8)
C7 C8 1.523(9)
C7 H7 0.99(3)
C8 C9 1.306(9)
C8 H8 0.9500
C9 C10 1.289(10)
C10 H10A 0.96(3)
C10 H10B 0.96(3)
C12 C13 1.515(8)
C12 C15 1.516(8)
C12 C14 1.517(9)
C13 H13A 0.9800
C13 H13B 0.9800
C13 H13C 0.9800
C14 H14A 0.9800
C14 H14B 0.9800
C14 H14C 0.9800
C15 H15A 0.9800
C15 H15B 0.9800
C15 H15C 0.9800
Cl2 C16 1.742(7)
O3 C26 1.217(6)
O4 C26 1.349(6)
O4 C27 1.475(6)
N2 C26 1.350(7)
N2 C22 1.451(7)
N2 H2N 0.87(3)
C16 C17 1.377(10)
C16 C21 1.404(9)
C17 C18 1.394(11)
C17 H17 0.9500
C18 C19 1.377(11)
C18 H18 0.9500
C19 C20 1.389(10)
C19 H19 0.9500
C20 C21 1.384(9)
C20 H20 0.9500
C21 C22 1.505(9)
C22 C23 1.527(9)
C22 H22 1.00(3)
C23 C24 1.286(9)
C23 H23 0.9500
C24 C25 1.300(10)
C25 H25A 0.97(3)
C25 H25B 0.95(3)
C27 C28 1.504(9)
C27 C29 1.512(7)
C27 C30 1.527(8)
C28 H28A 0.9800
C28 H28B 0.9800
C28 H28C 0.9800
C29 H29A 0.9800
C29 H29B 0.9800
C29 H29C 0.9800
C30 H30A 0.9800
C30 H30B 0.9800
C30 H30C 0.9800

loop_
_geom_hbond_atom_site_label_D
_geom_hbond_atom_site_label_H
_geom_hbond_atom_site_label_A
_geom_hbond_distance_DH
_geom_hbond_distance_HA
_geom_hbond_distance_DA
_geom_hbond_angle_DHA
_geom_hbond_site_symmetry_A
N1 H1N O3 0.88(3) 2.11(4) 2.928(5) 155(6) .
N2 H2N O1 0.87(3) 2.08(3) 2.897(5) 157(6) 1_455

loop_
_geom_torsion_atom_site_label_1
_geom_torsion_atom_site_label_2
_geom_torsion_atom_site_label_3
_geom_torsion_atom_site_label_4
_geom_torsion
C6 C1 C2 C3 0.6(10)
Cl1 C1 C2 C3 -179.7(5)
C1 C2 C3 C4 -0.8(10)
C2 C3 C4 C5 0.5(10)
C3 C4 C5 C6 0.1(10)
C4 C5 C6 C1 -0.3(9)
C4 C5 C6 C7 175.8(6)
C2 C1 C6 C5 0.0(9)
Cl1 C1 C6 C5 -179.8(5)
C2 C1 C6 C7 -176.1(6)
Cl1 C1 C6 C7 4.1(8)
C11 N1 C7 C6 113.3(6)
C11 N1 C7 C8 -124.1(6)
C5 C6 C7 N1 33.9(8)
C1 C6 C7 N1 -150.2(5)
C5 C6 C7 C8 -89.5(7)
C1 C6 C7 C8 86.4(6)
N1 C7 C8 C9 130.3(7)
C6 C7 C8 C9 -105.2(7)
C12 O2 C11 O1 1.3(10)
C12 O2 C11 N1 -179.9(5)
C7 N1 C11 O1 0.1(10)
C7 N1 C11 O2 -178.8(5)
C11 O2 C12 C13 -175.2(5)
C11 O2 C12 C15 -58.0(8)
C11 O2 C12 C14 67.1(7)
C21 C16 C17 C18 2.5(11)
Cl2 C16 C17 C18 -176.9(6)
C16 C17 C18 C19 -1.0(12)
C17 C18 C19 C20 -0.2(12)
C18 C19 C20 C21 -0.1(12)
C19 C20 C21 C16 1.5(10)
C19 C20 C21 C22 179.0(6)
C17 C16 C21 C20 -2.7(10)
Cl2 C16 C21 C20 176.7(5)
C17 C16 C21 C22 179.7(6)
Cl2 C16 C21 C22 -0.8(8)
C26 N2 C22 C21 111.6(6)
C26 N2 C22 C23 -124.6(6)
C20 C21 C22 N2 28.9(8)
C16 C21 C22 N2 -153.6(5)
C20 C21 C22 C23 -94.0(7)
C16 C21 C22 C23 83.4(7)
N2 C22 C23 C24 118.5(7)
C21 C22 C23 C24 -116.4(7)
C27 O4 C26 O3 -2.1(10)
C27 O4 C26 N2 177.9(5)
C22 N2 C26 O3 -15.6(10)
C22 N2 C26 O4 164.5(6)
C26 O4 C27 C28 -66.7(7)
C26 O4 C27 C29 174.5(6)
C26 O4 C27 C30 58.9(8)
